data_7228240
loop_
_publ_author_name
'Prohens, Rafel'
'Frontera, Antonio'
'Portell, Anna'
'Font-Bardia, Merce'
'Bauza, Antonio'

_publ_section_title
;
 A combined crystallographic and theoretical study of weak intermolecular
 interactions in crystalline squaric acid esters and amides
;
_journal_name_full CrystEngComm
_journal_paper_doi 10.1039/C7CE00556C
_journal_year 2017
_chemical_formula_moiety 'C13 H14 N2 O3'
_chemical_formula_sum 'C13 H14 N2 O3'
_chemical_formula_weight 246.26
_chemical_name_systematic
;
 ?
;
_space_group_IT_number 14
_symmetry_cell_setting monoclinic
_symmetry_space_group_name_Hall '-P 2yn'
_symmetry_space_group_name_H-M 'P 1 21/n 1'
_atom_sites_solution_hydrogens geom
_atom_sites_solution_primary direct
_atom_sites_solution_secondary difmap
_audit_creation_method SHELXL-97
_audit_update_record
;
2017-03-21 deposited with the CCDC.
2017-05-08 downloaded from the CCDC.
;
_cell_angle_alpha 90.00
_cell_angle_beta 92.07(3)
_cell_angle_gamma 90.00
_cell_formula_units_Z 4
_cell_length_a 7.435(5)
_cell_length_b 14.028(7)
_cell_length_c 12.008(6)
_cell_measurement_reflns_used 216
_cell_measurement_temperature 293(2)
_cell_measurement_theta_max 31
_cell_measurement_theta_min 3
_cell_volume 1251.6(12)
_computing_cell_refinement AUTOMAR
_computing_data_collection MARXDS
_computing_data_reduction MARSCALE
_computing_molecular_graphics 'ORTEP (Brueggermann and Smith, 1990)'
_computing_publication_material 'PLATON (Spek, 1990)'
_computing_structure_refinement 'SHELXL-97 (Sheldrick, 1997)'
_computing_structure_solution 'SHELXS-97 (Sheldrick, 1997)'
_diffrn_ambient_temperature 293(2)
_diffrn_measured_fraction_theta_full 0.944
_diffrn_measured_fraction_theta_max 0.812
_diffrn_measurement_device_type 'MAR345 with image plate detector'
_diffrn_measurement_method 'phi scan'
_diffrn_radiation_monochromator graphite
_diffrn_radiation_source 'fine-focus sealed tube'
_diffrn_radiation_type MoK\a
_diffrn_radiation_wavelength 0.71073
_diffrn_reflns_av_R_equivalents 0.0380
_diffrn_reflns_av_sigmaI/netI 0.0224
_diffrn_reflns_limit_h_max 8
_diffrn_reflns_limit_h_min -8
_diffrn_reflns_limit_k_max 18
_diffrn_reflns_limit_k_min -18
_diffrn_reflns_limit_l_max 16
_diffrn_reflns_limit_l_min -16
_diffrn_reflns_number 11149
_diffrn_reflns_theta_full 25.00
_diffrn_reflns_theta_max 30.33
_diffrn_reflns_theta_min 2.90
_diffrn_standards_number none
_exptl_absorpt_coefficient_mu 0.094
_exptl_absorpt_correction_type none
_exptl_crystal_colour colourless
_exptl_crystal_density_diffrn 1.307
_exptl_crystal_density_method 'not measured'
_exptl_crystal_description prism
_exptl_crystal_F_000 520
_exptl_crystal_size_max 0.09
_exptl_crystal_size_mid 0.08
_exptl_crystal_size_min 0.07
_refine_diff_density_max 0.200
_refine_diff_density_min -0.305
_refine_diff_density_rms 0.068
_refine_ls_extinction_coef 0.045(5)
_refine_ls_extinction_expression Fc^*^=kFc[1+0.001xFc^2^\l^3^/sin(2\q)]^-1/4^
_refine_ls_extinction_method SHELXL
_refine_ls_goodness_of_fit_ref 1.160
_refine_ls_hydrogen_treatment constr
_refine_ls_matrix_type full
_refine_ls_number_parameters 164
_refine_ls_number_reflns 3058
_refine_ls_number_restraints 3
_refine_ls_restrained_S_all 1.171
_refine_ls_R_factor_all 0.0536
_refine_ls_R_factor_gt 0.0475
_refine_ls_shift/su_max 0.000
_refine_ls_shift/su_mean 0.000
_refine_ls_structure_factor_coef Fsqd
_refine_ls_weighting_details 'calc w=1/[\s^2^(Fo^2^)+(0.0544P)^2^+0.1199P] where P=(Fo^2^+2Fc^2^)/3'
_refine_ls_weighting_scheme calc
_refine_ls_wR_factor_gt 0.1278
_refine_ls_wR_factor_ref 0.1312
_reflns_number_gt 2598
_reflns_number_total 3058
_reflns_threshold_expression >2sigma(I)
_cod_data_source_file c7ce00556c2.cif
_cod_data_source_block annm61b
_cod_original_sg_symbol_H-M P21/n
_cod_database_code 7228240

loop_
_symmetry_equiv_pos_as_xyz
'x, y, z'
'-x+1/2, y+1/2, -z+1/2'
'-x, -y, -z'
'x-1/2, -y-1/2, z-1/2'

loop_
_atom_site_label
_atom_site_type_symbol
_atom_site_fract_x
_atom_site_fract_y
_atom_site_fract_z
_atom_site_U_iso_or_equiv
_atom_site_adp_type
_atom_site_occupancy
_atom_site_symmetry_multiplicity
_atom_site_calc_flag
_atom_site_refinement_flags
O1 O -0.24187(14) 0.34894(7) 0.17897(8) 0.0645(3) Uani 1 1 d .
O2 O -0.10825(13) 0.55945(7) 0.26964(8) 0.0630(3) Uani 1 1 d .
O3 O 0.07917(12) 0.25278(6) 0.34078(8) 0.0548(2) Uani 1 1 d U
N1 N 0.19706(15) 0.45758(8) 0.42927(9) 0.0556(3) Uani 1 1 d .
H1 H 0.2047 0.5177 0.4429 0.067 Uiso 1 1 calc R
N2 N 0.73751(15) 0.33267(8) 0.53349(9) 0.0563(3) Uani 1 1 d U
C1 C -0.0648(2) 0.47615(11) 0.28595(12) 0.0625(4) Uani 1 1 d .
C2 C -0.1270(2) 0.38032(12) 0.24519(13) 0.0650(4) Uani 1 1 d .
C3 C 0.0152(2) 0.33898(10) 0.31766(12) 0.0594(3) Uani 1 1 d U
C4 C 0.07360(18) 0.42716(10) 0.35642(11) 0.0577(3) Uani 1 1 d .
C5 C -0.0170(2) 0.17266(11) 0.28877(13) 0.0675(4) Uani 1 1 d U
H5A H -0.0160 0.1782 0.2083 0.081 Uiso 1 1 calc R
H5B H -0.1412 0.1724 0.3109 0.081 Uiso 1 1 calc R
C6 C 0.0738(2) 0.08318(12) 0.32527(15) 0.0771(4) Uani 1 1 d .
H6A H 0.0122 0.0296 0.2918 0.116 Uiso 1 1 calc R
H6B H 0.0715 0.0781 0.4049 0.116 Uiso 1 1 calc R
H6C H 0.1963 0.0839 0.3027 0.116 Uiso 1 1 calc R
C7 C 0.32176(19) 0.39241(10) 0.48789(11) 0.0593(3) Uani 1 1 d .
H7A H 0.2564 0.3367 0.5120 0.071 Uiso 1 1 calc R
H7B H 0.3729 0.4238 0.5537 0.071 Uiso 1 1 calc R
C8 C 0.4738(2) 0.36108(11) 0.41328(12) 0.0620(3) Uani 1 1 d .
H8A H 0.4227 0.3304 0.3470 0.074 Uiso 1 1 calc R
H8B H 0.5403 0.4167 0.3900 0.074 Uiso 1 1 calc R
C9 C 0.60036(18) 0.29289(10) 0.47381(11) 0.0575(3) Uani 1 1 d .
C10 C 0.5766(2) 0.19578(11) 0.47057(13) 0.0677(4) Uani 1 1 d .
H10 H 0.4807 0.1699 0.4289 0.081 Uiso 1 1 calc R
C11 C 0.6940(2) 0.13649(12) 0.52866(14) 0.0713(4) Uani 1 1 d .
H11 H 0.6779 0.0708 0.5265 0.086 Uiso 1 1 calc R
C12 C 0.8340(2) 0.17529(11) 0.58936(13) 0.0658(4) Uani 1 1 d .
H12 H 0.9162 0.1372 0.6290 0.079 Uiso 1 1 calc R
C13 C 0.8495(2) 0.27575(11) 0.58965(12) 0.0638(4) Uani 1 1 d U
H13 H 0.9434 0.3032 0.6316 0.077 Uiso 1 1 calc R

loop_
_atom_site_aniso_label
_atom_site_aniso_U_11
_atom_site_aniso_U_22
_atom_site_aniso_U_33
_atom_site_aniso_U_23
_atom_site_aniso_U_13
_atom_site_aniso_U_12
O1 0.0549(6) 0.0728(6) 0.0652(6) -0.0013(4) -0.0061(4) -0.0004(4)
O2 0.0596(6) 0.0631(6) 0.0659(6) 0.0026(4) -0.0040(4) 0.0059(4)
O3 0.0517(6) 0.0558(5) 0.0565(5) -0.0005(4) -0.0028(4) 0.0002(3)
N1 0.0524(7) 0.0551(6) 0.0589(6) -0.0008(5) -0.0039(5) 0.0032(4)
N2 0.0493(7) 0.0610(6) 0.0585(6) -0.0009(5) -0.0006(4) 0.0008(4)
C1 0.0547(9) 0.0683(9) 0.0641(8) 0.0025(6) -0.0019(6) 0.0045(6)
C2 0.0540(9) 0.0748(9) 0.0657(8) 0.0017(7) -0.0034(6) 0.0003(6)
C3 0.0544(8) 0.0620(7) 0.0615(7) 0.0015(6) -0.0018(6) 0.0010(5)
C4 0.0523(8) 0.0622(8) 0.0585(7) 0.0007(6) -0.0005(5) 0.0034(5)
C5 0.0650(10) 0.0680(9) 0.0693(9) -0.0049(6) -0.0017(7) -0.0062(6)
C6 0.0768(12) 0.0708(10) 0.0835(11) -0.0047(8) 0.0015(8) 0.0003(8)
C7 0.0549(8) 0.0623(8) 0.0601(7) -0.0002(6) -0.0040(5) 0.0040(6)
C8 0.0571(9) 0.0671(8) 0.0616(8) 0.0007(6) -0.0026(6) 0.0033(6)
C9 0.0505(8) 0.0632(8) 0.0585(7) -0.0006(6) -0.0012(5) 0.0030(5)
C10 0.0640(9) 0.0681(9) 0.0704(9) -0.0035(7) -0.0042(7) 0.0016(7)
C11 0.0701(10) 0.0688(9) 0.0748(9) 0.0008(7) -0.0021(7) 0.0042(7)
C12 0.0613(9) 0.0691(9) 0.0668(8) 0.0022(6) -0.0019(6) 0.0064(6)
C13 0.0555(9) 0.0700(9) 0.0654(8) -0.0005(6) -0.0034(6) 0.0032(6)

loop_
_atom_type_symbol
_atom_type_description
_atom_type_scat_dispersion_real
_atom_type_scat_dispersion_imag
_atom_type_scat_source
C C 0.0033 0.0016 'International Tables Vol C Tables 4.2.6.8 and 6.1.1.4'
H H 0.0000 0.0000 'International Tables Vol C Tables 4.2.6.8 and 6.1.1.4'
N N 0.0061 0.0033 'International Tables Vol C Tables 4.2.6.8 and 6.1.1.4'
O O 0.0106 0.0060 'International Tables Vol C Tables 4.2.6.8 and 6.1.1.4'

loop_
_geom_angle_atom_site_label_1
_geom_angle_atom_site_label_2
_geom_angle_atom_site_label_3
_geom_angle
C3 O3 C5 116.51(12)
C4 N1 C7 122.10(12)
C4 N1 H1 119.0
C7 N1 H1 119.0
C13 N2 C9 118.19(13)
O2 C1 C4 135.10(14)
O2 C1 C2 136.61(14)
C4 C1 C2 88.29(12)
O1 C2 C3 135.52(16)
O1 C2 C1 137.13(15)
C3 C2 C1 87.33(12)
O3 C3 C4 129.69(14)
O3 C3 C2 137.02(13)
C4 C3 C2 93.26(12)
N1 C4 C3 135.66(13)
N1 C4 C1 133.18(14)
C3 C4 C1 91.12(12)
O3 C5 C6 108.31(13)
O3 C5 H5A 110.0
C6 C5 H5A 110.0
O3 C5 H5B 110.0
C6 C5 H5B 110.0
H5A C5 H5B 108.4
C5 C6 H6A 109.5
C5 C6 H6B 109.5
H6A C6 H6B 109.5
C5 C6 H6C 109.5
H6A C6 H6C 109.5
H6B C6 H6C 109.5
N1 C7 C8 111.45(12)
N1 C7 H7A 109.3
C8 C7 H7A 109.3
N1 C7 H7B 109.3
C8 C7 H7B 109.3
H7A C7 H7B 108.0
C9 C8 C7 111.13(12)
C9 C8 H8A 109.4
C7 C8 H8A 109.4
C9 C8 H8B 109.4
C7 C8 H8B 109.4
H8A C8 H8B 108.0
N2 C9 C10 121.34(13)
N2 C9 C8 116.15(13)
C10 C9 C8 122.50(13)
C9 C10 C11 120.42(15)
C9 C10 H10 119.8
C11 C10 H10 119.8
C12 C11 C10 119.19(16)
C12 C11 H11 120.4
C10 C11 H11 120.4
C11 C12 C13 117.38(14)
C11 C12 H12 121.3
C13 C12 H12 121.3
N2 C13 C12 123.48(14)
N2 C13 H13 118.3
C12 C13 H13 118.3

loop_
_geom_bond_atom_site_label_1
_geom_bond_atom_site_label_2
_geom_bond_distance
O1 C2 1.2272(18)
O2 C1 1.2262(18)
O3 C3 1.3250(17)
O3 C5 1.4604(18)
N1 C4 1.3160(18)
N1 C7 1.4642(18)
N1 H1 0.8600
N2 C13 1.3209(19)
N2 C9 1.3461(18)
C1 C4 1.478(2)
C1 C2 1.498(2)
C2 C3 1.465(2)
C3 C4 1.386(2)
C5 C6 1.484(2)
C5 H5A 0.9700
C5 H5B 0.9700
C6 H6A 0.9600
C6 H6B 0.9600
C6 H6C 0.9600
C7 C8 1.532(2)
C7 H7A 0.9700
C7 H7B 0.9700
C8 C9 1.510(2)
C8 H8A 0.9700
C8 H8B 0.9700
C9 C10 1.374(2)
C10 C11 1.377(2)
C10 H10 0.9300
C11 C12 1.363(2)
C11 H11 0.9300
C12 C13 1.414(2)
C12 H12 0.9300
C13 H13 0.9300
